data_7150349
loop_
_publ_author_name
'Kreher, David'
'Batsanov, Andrei S.'
'Wang, Changsheng'
'Bryce, Martin R.'

_publ_section_title
;
 Functionalisation reactions of 2,5-diphenyl-1,3,4-oxadiazoles bearing
 a terminal ethynyl or butadiynyl substituent: X-ray crystal structures
 of the products.
;
_journal_issue 6
_journal_name_full 'Organic &amp; biomolecular chemistry'
_journal_page_first 858
_journal_page_last 862
_journal_paper_doi 10.1039/b315694j
_journal_volume 2
_journal_year 2004
_chemical_formula_moiety 'C28 H24 N2 O5 S2'
_chemical_formula_sum 'C28 H24 N2 O5 S2'
_chemical_formula_weight 532.61
_chemical_melting_point 475.1(10)
_chemical_name_systematic
;
2-(3-{4-[5-(4-tert-Butylphenyl)-1,3,4-oxadiazol-2-yl]-phenyl}-
prop-2-ynylidene)-1,3-dithiole-4,5-dicarboxylic acid dimethyl
ester
;
_space_group_IT_number 2
_symmetry_cell_setting triclinic
_symmetry_space_group_name_Hall '-P 1'
_symmetry_space_group_name_H-M 'P -1'
_atom_sites_solution_hydrogens difmap
_atom_sites_solution_primary direct
_atom_sites_solution_secondary difmap
_audit_creation_method SHELXL-97
_cell_angle_alpha 114.866(10)
_cell_angle_beta 105.881(10)
_cell_angle_gamma 97.048(10)
_cell_formula_units_Z 2
_cell_length_a 10.878(1)
_cell_length_b 11.000(1)
_cell_length_c 12.705(1)
_cell_measurement_reflns_used 920
_cell_measurement_temperature 120(2)
_cell_measurement_theta_max 26.14
_cell_measurement_theta_min 12.05
_cell_volume 1276.5(3)
_computing_cell_refinement 'SMART version 5.060 (Bruker, 1999)'
_computing_data_collection 'SMART version 5.060 (Bruker, 1999)'
_computing_data_reduction 'SAINT version 6.02A (Bruker, 2001)'
_computing_molecular_graphics 'SHELXTL version 5.10 (Bruker, 1997)'
_computing_publication_material 'SHELXTL version 5.10 (Bruker, 1997)'
_computing_structure_refinement 'SHELXL-97 (Sheldrick, 1997)'
_computing_structure_solution 'SHELXS-97 (Sheldrick, 1990)'
_diffrn_ambient_temperature 120(2)
_diffrn_detector_area_resol_mean 8
_diffrn_measured_fraction_theta_full 0.985
_diffrn_measured_fraction_theta_max 0.985
_diffrn_measurement_device_type 'SMART 1K CCD area detector'
_diffrn_measurement_method '\w scans'
_diffrn_radiation_monochromator graphite
_diffrn_radiation_source 'fine-focus sealed tube'
_diffrn_radiation_type MoK\a
_diffrn_radiation_wavelength 0.71073
_diffrn_reflns_av_R_equivalents 0.0414
_diffrn_reflns_av_sigmaI/netI 0.0329
_diffrn_reflns_limit_h_max 14
_diffrn_reflns_limit_h_min -14
_diffrn_reflns_limit_k_max 15
_diffrn_reflns_limit_k_min -15
_diffrn_reflns_limit_l_max 17
_diffrn_reflns_limit_l_min -17
_diffrn_reflns_number 15831
_diffrn_reflns_theta_full 29.06
_diffrn_reflns_theta_max 29.06
_diffrn_reflns_theta_min 1.89
_diffrn_standards_decay_% 0
_exptl_absorpt_coefficient_mu 0.251
_exptl_absorpt_correction_T_max 0.9712
_exptl_absorpt_correction_T_min 0.8950
_exptl_absorpt_correction_type integration
_exptl_absorpt_process_details 'XPREP (SHELXTL)'
_exptl_crystal_colour amber
_exptl_crystal_density_diffrn 1.386
_exptl_crystal_density_method 'not measured'
_exptl_crystal_description prism
_exptl_crystal_F_000 556
_exptl_crystal_size_max 0.75
_exptl_crystal_size_mid 0.35
_exptl_crystal_size_min 0.17
_refine_diff_density_max 0.434
_refine_diff_density_min -0.223
_refine_diff_density_rms 0.050
_refine_ls_extinction_method none
_refine_ls_goodness_of_fit_ref 1.044
_refine_ls_hydrogen_treatment refall
_refine_ls_matrix_type full
_refine_ls_number_parameters 430
_refine_ls_number_reflns 6727
_refine_ls_number_restraints 0
_refine_ls_restrained_S_all 1.044
_refine_ls_R_factor_all 0.0406
_refine_ls_R_factor_gt 0.0351
_refine_ls_shift/su_max 0.001
_refine_ls_shift/su_mean 0.000
_refine_ls_structure_factor_coef Fsqd
_refine_ls_weighting_details 'calc w=1/[\s^2^(Fo^2^)+(0.0450P)^2^+0.4220P] where P=(Fo^2^+2Fc^2^)/3'
_refine_ls_weighting_scheme calc
_refine_ls_wR_factor_gt 0.0904
_refine_ls_wR_factor_ref 0.0952
_reflns_number_gt 5969
_reflns_number_total 6727
_reflns_threshold_expression I>2\s(I)
_cod_data_source_file b315694j.txt
_cod_data_source_block (11)
_cod_depositor_comments
;
The following automatic conversions were performed:
'_symmetry_cell_setting' value 'Triclinic' changed to 'triclinic'
according to '/home/adriana/struct/CIF-dictionaries/cif_core.dic'
dictionary named 'cif_core.dic' version 2.4.1 from 2010-06-29.

Automatic conversion script
Id: cif_fix_enum 1555 2011-01-17 13:19:09Z saulius 

The following automatic conversions were performed:

'_chemical_melting_point' value '201--203\% C' was changed to
'475.1(10)' - it was converted from degrees Celsius(C) to Kelvins(K),
the average value was taken and precision was estimated.

Automatic conversion script
Id: cif_fix_values 1569 2011-02-09 13:29:24Z adriana 
;
_cod_original_cell_volume 1276.48(19)
_cod_original_sg_symbol_H-M P-1
_cod_database_code 7150349

loop_
_symmetry_equiv_pos_as_xyz
'x, y, z'
'-x, -y, -z'

loop_
_atom_site_label
_atom_site_type_symbol
_atom_site_fract_x
_atom_site_fract_y
_atom_site_fract_z
_atom_site_U_iso_or_equiv
_atom_site_adp_type
_atom_site_occupancy
_atom_site_symmetry_multiplicity
_atom_site_calc_flag
_atom_site_refinement_flags
_atom_site_disorder_assembly
_atom_site_disorder_group
S1 S 0.69356(3) 1.14390(3) 0.69850(3) 0.02408(8) Uani 1 1 d . . .
S2 S 0.49023(3) 0.88848(3) 0.61947(3) 0.02293(8) Uani 1 1 d . . .
O1 O 0.21597(9) -0.03108(9) 0.04501(8) 0.02429(18) Uani 1 1 d . . .
O2 O 0.69395(9) 1.39392(9) 0.90262(8) 0.0292(2) Uani 1 1 d . . .
O4 O 0.28678(9) 1.07015(10) 0.75848(8) 0.02858(19) Uani 1 1 d . . .
O3 O 0.53026(10) 1.30539(10) 0.94903(9) 0.0331(2) Uani 1 1 d . . .
O5 O 0.40000(10) 0.97584(11) 0.86659(10) 0.0349(2) Uani 1 1 d . . .
N1 N 0.04179(12) -0.10524(12) 0.08179(11) 0.0320(2) Uani 1 1 d . . .
N2 N 0.09825(12) 0.03748(12) 0.16576(11) 0.0316(2) Uani 1 1 d . . .
C1 C 0.11385(12) -0.14038(13) 0.01335(12) 0.0252(2) Uani 1 1 d . . .
C2 C 0.19932(13) 0.07620(13) 0.14043(11) 0.0250(2) Uani 1 1 d . . .
C3 C 0.00733(13) -0.67561(13) -0.41691(12) 0.0279(3) Uani 1 1 d . . .
C4 C 0.08207(14) -0.67124(14) -0.50221(13) 0.0310(3) Uani 1 1 d . . .
H41 H 0.1767(18) -0.6461(17) -0.4595(16) 0.034(4) Uiso 1 1 d . . .
H42 H 0.0608(19) -0.603(2) -0.5283(17) 0.046(5) Uiso 1 1 d . . .
H43 H 0.0550(18) -0.7646(19) -0.5787(17) 0.042(5) Uiso 1 1 d . . .
C5 C -0.14266(14) -0.72248(17) -0.49275(14) 0.0368(3) Uani 1 1 d . . .
H51 H -0.1679(17) -0.6556(18) -0.5220(16) 0.035(4) Uiso 1 1 d . . .
H52 H -0.160(2) -0.812(2) -0.564(2) 0.057(6) Uiso 1 1 d . . .
H53 H -0.1981(19) -0.735(2) -0.4476(17) 0.046(5) Uiso 1 1 d . . .
C6 C 0.04328(18) -0.78239(16) -0.37408(17) 0.0410(3) Uani 1 1 d . . .
H61 H 0.138(2) -0.7562(19) -0.3301(17) 0.043(5) Uiso 1 1 d . . .
H62 H 0.0194(19) -0.874(2) -0.4467(19) 0.050(5) Uiso 1 1 d . . .
H63 H -0.003(2) -0.791(2) -0.3219(19) 0.052(5) Uiso 1 1 d . . .
C7 C 0.53612(13) 0.62494(13) 0.36925(11) 0.0266(2) Uani 1 1 d . . .
C8 C 0.59836(13) 0.74567(13) 0.42498(11) 0.0262(2) Uani 1 1 d . . .
C9 C 0.66323(12) 0.88990(13) 0.50118(11) 0.0256(2) Uani 1 1 d . . .
H9 H 0.7360(17) 0.9339(17) 0.4898(15) 0.033(4) Uiso 1 1 d . . .
C10 C 0.62281(12) 0.96627(12) 0.59443(11) 0.0223(2) Uani 1 1 d . . .
C11 C 0.09525(12) -0.27541(13) -0.09060(12) 0.0255(2) Uani 1 1 d . . .
C12 C 0.17423(12) -0.29432(13) -0.16281(12) 0.0249(2) Uani 1 1 d . . .
H12 H 0.2470(17) -0.2206(18) -0.1408(15) 0.035(4) Uiso 1 1 d . . .
C13 C 0.14691(12) -0.42263(13) -0.26700(12) 0.0253(2) Uani 1 1 d . . .
H13 H 0.2010(16) -0.4338(17) -0.3164(15) 0.030(4) Uiso 1 1 d . . .
C14 C 0.04154(12) -0.53457(12) -0.30161(11) 0.0250(2) Uani 1 1 d . . .
C15 C -0.03296(14) -0.51491(15) -0.22430(14) 0.0355(3) Uani 1 1 d . . .
H15 H -0.1032(18) -0.5899(19) -0.2420(17) 0.042(5) Uiso 1 1 d . . .
C16 C -0.00720(15) -0.38805(15) -0.12106(14) 0.0370(3) Uani 1 1 d . . .
H16 H -0.059(2) -0.372(2) -0.0714(19) 0.053(5) Uiso 1 1 d . . .
C17 C 0.58383(12) 1.15759(12) 0.77865(10) 0.0221(2) Uani 1 1 d . . .
C18 C 0.49117(12) 1.04075(12) 0.74136(10) 0.0216(2) Uani 1 1 d . . .
C19 C 0.59727(12) 1.29202(12) 0.88540(11) 0.0239(2) Uani 1 1 d . . .
C20 C 0.38946(12) 1.02690(12) 0.79884(11) 0.0234(2) Uani 1 1 d . . .
C21 C 0.28930(12) 0.21484(13) 0.19819(11) 0.0241(2) Uani 1 1 d . . .
C22 C 0.39173(13) 0.24135(13) 0.15722(11) 0.0254(2) Uani 1 1 d . . .
H22 H 0.4072(17) 0.1704(18) 0.0939(16) 0.035(4) Uiso 1 1 d . . .
C23 C 0.47328(13) 0.37525(13) 0.21236(11) 0.0262(2) Uani 1 1 d . . .
H23 H 0.5423(17) 0.3917(18) 0.1844(16) 0.035(4) Uiso 1 1 d . . .
C24 C 0.45557(12) 0.48449(13) 0.31067(11) 0.0246(2) Uani 1 1 d . . .
C25 C 0.35515(14) 0.45589(14) 0.35323(13) 0.0327(3) Uani 1 1 d . . .
H25 H 0.3418(19) 0.525(2) 0.4164(17) 0.044(5) Uiso 1 1 d . . .
C26 C 0.27253(15) 0.32302(15) 0.29728(13) 0.0329(3) Uani 1 1 d . . .
H26 H 0.207(2) 0.304(2) 0.3246(18) 0.051(5) Uiso 1 1 d . . .
C27 C 0.71642(17) 1.52829(14) 1.00892(14) 0.0356(3) Uani 1 1 d . . .
H271 H 0.633(2) 1.5571(19) 1.0008(17) 0.045(5) Uiso 1 1 d . . .
H272 H 0.746(2) 1.520(2) 1.084(2) 0.062(6) Uiso 1 1 d . . .
H273 H 0.778(2) 1.590(3) 1.006(2) 0.072(7) Uiso 1 1 d . . .
C28 C 0.18346(15) 1.06002(18) 0.80955(15) 0.0344(3) Uani 1 1 d . . .
H281 H 0.1547(19) 0.970(2) 0.7972(17) 0.047(5) Uiso 1 1 d . . .
H282 H 0.215(2) 1.119(2) 0.897(2) 0.054(6) Uiso 1 1 d . . .
H283 H 0.117(2) 1.084(2) 0.770(2) 0.058(6) Uiso 1 1 d . . .

loop_
_atom_site_aniso_label
_atom_site_aniso_U_11
_atom_site_aniso_U_22
_atom_site_aniso_U_33
_atom_site_aniso_U_23
_atom_site_aniso_U_13
_atom_site_aniso_U_12
S1 0.02363(14) 0.02107(14) 0.02359(14) 0.00638(11) 0.01141(11) 0.00235(11)
S2 0.02424(15) 0.02006(14) 0.02279(14) 0.00831(11) 0.01010(11) 0.00377(10)
O1 0.0251(4) 0.0217(4) 0.0245(4) 0.0088(3) 0.0107(3) 0.0054(3)
O2 0.0325(5) 0.0215(4) 0.0259(4) 0.0048(3) 0.0128(4) 0.0014(3)
O4 0.0265(4) 0.0375(5) 0.0318(5) 0.0214(4) 0.0160(4) 0.0108(4)
O3 0.0376(5) 0.0287(5) 0.0297(5) 0.0072(4) 0.0199(4) 0.0057(4)
O5 0.0379(5) 0.0445(6) 0.0395(5) 0.0292(5) 0.0215(4) 0.0165(4)
N1 0.0304(6) 0.0291(5) 0.0322(6) 0.0097(5) 0.0149(5) 0.0042(4)
N2 0.0314(6) 0.0293(5) 0.0316(6) 0.0102(5) 0.0157(5) 0.0059(5)
C1 0.0224(5) 0.0247(6) 0.0263(6) 0.0112(5) 0.0082(5) 0.0039(4)
C2 0.0275(6) 0.0253(6) 0.0219(5) 0.0099(5) 0.0100(5) 0.0093(5)
C3 0.0263(6) 0.0216(5) 0.0310(6) 0.0092(5) 0.0098(5) 0.0039(5)
C4 0.0279(6) 0.0276(6) 0.0318(7) 0.0085(5) 0.0120(5) 0.0065(5)
C5 0.0263(6) 0.0361(7) 0.0334(7) 0.0079(6) 0.0082(5) -0.0010(5)
C6 0.0504(10) 0.0269(7) 0.0491(9) 0.0190(7) 0.0201(8) 0.0134(6)
C7 0.0283(6) 0.0266(6) 0.0236(6) 0.0092(5) 0.0107(5) 0.0108(5)
C8 0.0264(6) 0.0269(6) 0.0240(6) 0.0091(5) 0.0108(5) 0.0100(5)
C9 0.0239(6) 0.0249(6) 0.0255(6) 0.0089(5) 0.0110(5) 0.0059(5)
C10 0.0218(5) 0.0210(5) 0.0216(5) 0.0085(4) 0.0074(4) 0.0046(4)
C11 0.0249(6) 0.0227(5) 0.0274(6) 0.0108(5) 0.0101(5) 0.0043(4)
C12 0.0240(6) 0.0222(5) 0.0277(6) 0.0123(5) 0.0091(5) 0.0026(4)
C13 0.0249(6) 0.0245(6) 0.0263(6) 0.0118(5) 0.0103(5) 0.0045(5)
C14 0.0235(6) 0.0217(5) 0.0271(6) 0.0106(5) 0.0075(5) 0.0045(4)
C15 0.0308(7) 0.0274(6) 0.0410(8) 0.0093(6) 0.0181(6) -0.0021(5)
C16 0.0342(7) 0.0311(7) 0.0401(8) 0.0090(6) 0.0223(6) -0.0001(6)
C17 0.0235(5) 0.0235(5) 0.0192(5) 0.0089(4) 0.0096(4) 0.0061(4)
C18 0.0230(5) 0.0232(5) 0.0191(5) 0.0097(4) 0.0089(4) 0.0067(4)
C19 0.0252(6) 0.0224(5) 0.0210(5) 0.0084(4) 0.0079(4) 0.0051(4)
C20 0.0254(6) 0.0221(5) 0.0217(5) 0.0089(4) 0.0103(4) 0.0043(4)
C21 0.0255(6) 0.0244(5) 0.0219(5) 0.0103(5) 0.0082(4) 0.0082(5)
C22 0.0279(6) 0.0244(6) 0.0216(5) 0.0071(5) 0.0111(5) 0.0091(5)
C23 0.0269(6) 0.0269(6) 0.0232(6) 0.0091(5) 0.0114(5) 0.0072(5)
C24 0.0259(6) 0.0237(5) 0.0212(5) 0.0087(5) 0.0067(4) 0.0083(5)
C25 0.0360(7) 0.0276(6) 0.0300(6) 0.0056(5) 0.0182(6) 0.0100(5)
C26 0.0346(7) 0.0307(7) 0.0327(7) 0.0097(5) 0.0199(6) 0.0082(5)
C27 0.0407(8) 0.0216(6) 0.0324(7) 0.0029(5) 0.0150(6) 0.0019(5)
C28 0.0293(7) 0.0484(8) 0.0416(8) 0.0290(7) 0.0216(6) 0.0151(6)

loop_
_atom_type_symbol
_atom_type_description
_atom_type_scat_dispersion_real
_atom_type_scat_dispersion_imag
_atom_type_scat_source
C C 0.0033 0.0016 'International Tables Vol C Tables 4.2.6.8 and 6.1.1.4'
H H 0.0000 0.0000 'International Tables Vol C Tables 4.2.6.8 and 6.1.1.4'
N N 0.0061 0.0033 'International Tables Vol C Tables 4.2.6.8 and 6.1.1.4'
O O 0.0106 0.0060 'International Tables Vol C Tables 4.2.6.8 and 6.1.1.4'
S S 0.1246 0.1234 'International Tables Vol C Tables 4.2.6.8 and 6.1.1.4'

loop_
_exptl_crystal_face_index_h
_exptl_crystal_face_index_k
_exptl_crystal_face_index_l
_exptl_crystal_face_perp_dist
0.00 -1.00 1.00 0.1900
0.00 1.00 -1.00 0.1900
1.00 0.00 1.00 0.1900
-1.00 0.00 -1.00 0.1900
-1.00 0.00 1.00 0.0850
1.00 0.00 -1.00 0.0850

loop_
_geom_angle_atom_site_label_1
_geom_angle_atom_site_label_2
_geom_angle_atom_site_label_3
_geom_angle
_geom_angle_site_symmetry_1
_geom_angle_site_symmetry_3
_geom_angle_publ_flag
C10 S1 C17 95.45(6) . . ?
C18 S2 C10 95.37(6) . . ?
C1 O1 C2 102.71(10) . . ?
C19 O2 C27 114.55(11) . . ?
C20 O4 C28 114.66(10) . . ?
C1 N1 N2 106.24(11) . . ?
C2 N2 N1 106.26(11) . . ?
N1 C1 O1 112.45(11) . . ?
N1 C1 C11 128.41(12) . . ?
O1 C1 C11 119.11(11) . . ?
N2 C2 O1 112.34(11) . . ?
N2 C2 C21 128.31(12) . . ?
O1 C2 C21 119.33(11) . . ?
C14 C3 C4 112.70(11) . . ?
C14 C3 C6 108.45(11) . . ?
C4 C3 C6 108.92(12) . . ?
C14 C3 C5 109.49(11) . . ?
C4 C3 C5 108.02(12) . . ?
C6 C3 C5 109.21(12) . . ?
C3 C4 H41 110.9(10) . . ?
C3 C4 H42 109.2(12) . . ?
H41 C4 H42 109.0(15) . . ?
C3 C4 H43 110.8(10) . . ?
H41 C4 H43 108.6(14) . . ?
H42 C4 H43 108.3(15) . . ?
C3 C5 H51 110.6(10) . . ?
C3 C5 H52 106.6(13) . . ?
H51 C5 H52 108.7(15) . . ?
C3 C5 H53 113.8(11) . . ?
H51 C5 H53 109.0(15) . . ?
H52 C5 H53 108.0(17) . . ?
C3 C6 H61 109.7(11) . . ?
C3 C6 H62 109.3(12) . . ?
H61 C6 H62 107.7(16) . . ?
C3 C6 H63 112.5(12) . . ?
H61 C6 H63 109.7(16) . . ?
H62 C6 H63 107.8(17) . . ?
C8 C7 C24 174.73(14) . . ?
C7 C8 C9 172.81(14) . . ?
C10 C9 C8 119.15(12) . . ?
C10 C9 H9 119.2(10) . . ?
C8 C9 H9 121.6(10) . . ?
C9 C10 S1 125.09(10) . . ?
C9 C10 S2 120.61(9) . . ?
S1 C10 S2 114.30(7) . . ?
C12 C11 C16 119.03(12) . . ?
C12 C11 C1 121.83(11) . . ?
C16 C11 C1 119.11(12) . . ?
C11 C12 C13 120.00(11) . . ?
C11 C12 H12 120.1(10) . . ?
C13 C12 H12 119.9(10) . . ?
C12 C13 C14 121.63(12) . . ?
C12 C13 H13 119.2(10) . . ?
C14 C13 H13 119.2(10) . . ?
C13 C14 C15 117.31(12) . . ?
C13 C14 C3 122.83(11) . . ?
C15 C14 C3 119.85(11) . . ?
C16 C15 C14 121.54(12) . . ?
C16 C15 H15 118.2(11) . . ?
C14 C15 H15 120.3(11) . . ?
C15 C16 C11 120.37(13) . . ?
C15 C16 H16 122.3(13) . . ?
C11 C16 H16 117.2(13) . . ?
C18 C17 C19 122.31(11) . . ?
C18 C17 S1 116.93(9) . . ?
C19 C17 S1 120.72(9) . . ?
C17 C18 C20 126.15(10) . . ?
C17 C18 S2 117.89(9) . . ?
C20 C18 S2 115.92(8) . . ?
O3 C19 O2 125.07(11) . . ?
O3 C19 C17 123.55(11) . . ?
O2 C19 C17 111.37(10) . . ?
O5 C20 O4 125.99(12) . . ?
O5 C20 C18 122.75(11) . . ?
O4 C20 C18 111.14(10) . . ?
C26 C21 C22 119.75(12) . . ?
C26 C21 C2 118.65(12) . . ?
C22 C21 C2 121.60(11) . . ?
C23 C22 C21 119.97(11) . . ?
C23 C22 H22 118.7(11) . . ?
C21 C22 H22 121.3(11) . . ?
C22 C23 C24 120.43(12) . . ?
C22 C23 H23 119.2(10) . . ?
C24 C23 H23 120.3(10) . . ?
C25 C24 C23 119.06(12) . . ?
C25 C24 C7 118.54(11) . . ?
C23 C24 C7 122.40(12) . . ?
C26 C25 C24 120.62(12) . . ?
C26 C25 H25 118.7(12) . . ?
C24 C25 H25 120.6(12) . . ?
C25 C26 C21 120.13(13) . . ?
C25 C26 H26 120.8(13) . . ?
C21 C26 H26 119.1(13) . . ?
O2 C27 H271 109.8(11) . . ?
O2 C27 H272 108.5(13) . . ?
H271 C27 H272 110.4(17) . . ?
O2 C27 H273 105.9(15) . . ?
H271 C27 H273 109.1(18) . . ?
H272 C27 H273 113(2) . . ?
O4 C28 H281 111.1(12) . . ?
O4 C28 H282 111.6(13) . . ?
H281 C28 H282 105.7(17) . . ?
O4 C28 H283 105.8(14) . . ?
H281 C28 H283 111.4(18) . . ?
H282 C28 H283 111.4(18) . . ?

loop_
_geom_bond_atom_site_label_1
_geom_bond_atom_site_label_2
_geom_bond_distance
_geom_bond_site_symmetry_2
_geom_bond_publ_flag
S1 C10 1.7492(12) . ?
S1 C17 1.7507(12) . ?
S2 C18 1.7348(12) . ?
S2 C10 1.7580(12) . ?
O1 C1 1.3646(15) . ?
O1 C2 1.3655(15) . ?
O2 C19 1.3375(15) . ?
O2 C27 1.4561(16) . ?
O4 C20 1.3262(15) . ?
O4 C28 1.4580(15) . ?
O3 C19 1.2064(15) . ?
O5 C20 1.1991(15) . ?
N1 C1 1.2980(17) . ?
N1 N2 1.4058(16) . ?
N2 C2 1.2991(17) . ?
C1 C11 1.4565(17) . ?
C2 C21 1.4566(17) . ?
C3 C14 1.5297(17) . ?
C3 C4 1.5343(19) . ?
C3 C6 1.537(2) . ?
C3 C5 1.5400(19) . ?
C4 H41 0.964(18) . ?
C4 H42 0.96(2) . ?
C4 H43 1.008(18) . ?
C5 H51 0.989(18) . ?
C5 H52 0.97(2) . ?
C5 H53 0.97(2) . ?
C6 H61 0.97(2) . ?
C6 H62 0.98(2) . ?
C6 H63 0.96(2) . ?
C7 C8 1.2040(18) . ?
C7 C24 1.4326(18) . ?
C8 C9 1.4185(17) . ?
C9 C10 1.3570(17) . ?
C9 H9 0.954(17) . ?
C11 C12 1.3921(17) . ?
C11 C16 1.3960(18) . ?
C12 C13 1.3940(17) . ?
C12 H12 0.945(17) . ?
C13 C14 1.3950(17) . ?
C13 H13 0.954(17) . ?
C14 C15 1.4029(19) . ?
C15 C16 1.382(2) . ?
C15 H15 0.954(19) . ?
C16 H16 0.94(2) . ?
C17 C18 1.3420(17) . ?
C17 C19 1.4830(16) . ?
C18 C20 1.5084(16) . ?
C21 C26 1.3977(18) . ?
C21 C22 1.4010(18) . ?
C22 C23 1.3851(18) . ?
C22 H22 0.929(17) . ?
C23 C24 1.4027(17) . ?
C23 H23 0.943(18) . ?
C24 C25 1.4023(19) . ?
C25 C26 1.380(2) . ?
C25 H25 0.904(19) . ?
C26 H26 0.91(2) . ?
C27 H271 0.99(2) . ?
C27 H272 0.97(2) . ?
C27 H273 0.92(3) . ?
C28 H281 0.94(2) . ?
C28 H282 0.95(2) . ?
C28 H283 0.90(2) . ?

loop_
_cod_related_entry_id
_cod_related_entry_database
_cod_related_entry_code
1 ChemSpider 4052380
